data_8103353
loop_
_publ_author_name
'Xuejun Long'
'Pan Zhou'
'Yingjie Cai'

_publ_section_title
;
 Crystal structure of
 bis(3,5-dibromo-N-isopropylsalicylaldiminato-k2N,O)cobalt(II),
 Co(C10H10Br2NO)2
;
_journal_issue 2
_journal_name_full 'Zeitschrift f\"ur Kristallographie - New Crystal Structures'
_journal_page_first 193
_journal_volume 227
_journal_year 2012
_chemical_formula_moiety 'C20 H20 Br4 Co N2 O2'
_chemical_formula_sum 'C20 H20 Br4 Co N2 O2'
_chemical_formula_weight 698.95
_space_group_IT_number 2
_symmetry_cell_setting triclinic
_symmetry_space_group_name_Hall '-P 1'
_symmetry_space_group_name_H-M 'P -1'
_atom_sites_solution_hydrogens geom
_atom_sites_solution_primary direct
_atom_sites_solution_secondary difmap
_audit_creation_method SHELXL-97
_cell_angle_alpha 73.0350(10)
_cell_angle_beta 76.0200(10)
_cell_angle_gamma 81.7250(10)
_cell_formula_units_Z 4
_cell_length_a 9.9465(6)
_cell_length_b 13.3142(8)
_cell_length_c 19.9025(12)
_cell_measurement_reflns_used 2438
_cell_measurement_temperature 298(2)
_cell_measurement_theta_max 20.30
_cell_measurement_theta_min 2.34
_cell_volume 2438.6(3)
_computing_cell_refinement SMART
_computing_data_collection 'SMART (Bruker, 2000)'
_computing_data_reduction 'SAINT (Bruker, 2000)'
_computing_molecular_graphics SHELXTL
_computing_publication_material SHELXTL
_computing_structure_refinement SHELXTL
_computing_structure_solution 'SHELXTL (Bruker, 2008)'
_diffrn_ambient_temperature 298(2)
_diffrn_measured_fraction_theta_full 0.984
_diffrn_measured_fraction_theta_max 0.984
_diffrn_measurement_device_type 'Bruker Smart Apex CCD'
_diffrn_measurement_method 'phi and omega scans'
_diffrn_radiation_monochromator graphite
_diffrn_radiation_source 'fine-focus sealed tube'
_diffrn_radiation_type MoK\a
_diffrn_radiation_wavelength 0.71073
_diffrn_reflns_av_R_equivalents 0.0447
_diffrn_reflns_av_sigmaI/netI 0.0969
_diffrn_reflns_limit_h_max 12
_diffrn_reflns_limit_h_min -12
_diffrn_reflns_limit_k_max 12
_diffrn_reflns_limit_k_min -16
_diffrn_reflns_limit_l_max 22
_diffrn_reflns_limit_l_min -24
_diffrn_reflns_number 16578
_diffrn_reflns_theta_full 26.00
_diffrn_reflns_theta_max 26.00
_diffrn_reflns_theta_min 2.12
_exptl_absorpt_coefficient_mu 7.276
_exptl_absorpt_correction_T_max 0.3103
_exptl_absorpt_correction_T_min 0.2854
_exptl_absorpt_correction_type multi-scan
_exptl_absorpt_process_details 'SADABS; Bruker, 2000'
_exptl_crystal_colour red
_exptl_crystal_density_diffrn 1.904
_exptl_crystal_density_method 'not measured'
_exptl_crystal_description plate
_exptl_crystal_F_000 1348
_exptl_crystal_size_max 0.23
_exptl_crystal_size_mid 0.22
_exptl_crystal_size_min 0.21
_refine_diff_density_max 0.779
_refine_diff_density_min -0.682
_refine_diff_density_rms 0.101
_refine_ls_extinction_method none
_refine_ls_goodness_of_fit_ref 1.019
_refine_ls_hydrogen_treatment constr
_refine_ls_matrix_type full
_refine_ls_number_parameters 531
_refine_ls_number_reflns 9442
_refine_ls_number_restraints 12
_refine_ls_restrained_S_all 1.023
_refine_ls_R_factor_all 0.1360
_refine_ls_R_factor_gt 0.0629
_refine_ls_shift/su_max 0.000
_refine_ls_shift/su_mean 0.000
_refine_ls_structure_factor_coef Fsqd
_refine_ls_weighting_details 'calc w=1/[\s^2^(Fo^2^)+(0.0222P)^2^+0.1500P] where P=(Fo^2^+2Fc^2^)/3'
_refine_ls_weighting_scheme calc
_refine_ls_wR_factor_gt 0.0962
_refine_ls_wR_factor_ref 0.1084
_reflns_number_gt 4812
_reflns_number_total 9442
_reflns_threshold_expression >2sigma(I)
_cod_data_source_file 1267-3701.cff
_cod_data_source_block 09
_cod_depositor_comments
;
The following automatic conversions were performed:

'_symmetry_cell_setting' value 'Triclinic' changed to 'triclinic'
according to /home/saulius/struct/CIF-dictionaries/cif_core.dic
dictionary named 'cif_core.dic' version 2.4.1 from 2010-06-29.

Automatic conversion script
Id: cif_fix_values 1891 2012-01-12 08:04:46Z andrius 
;
_cod_database_code 8103353

loop_
_symmetry_equiv_pos_as_xyz
'x, y, z'
'-x, -y, -z'

loop_
_atom_site_label
_atom_site_type_symbol
_atom_site_fract_x
_atom_site_fract_y
_atom_site_fract_z
_atom_site_U_iso_or_equiv
_atom_site_adp_type
_atom_site_occupancy
_atom_site_symmetry_multiplicity
_atom_site_calc_flag
_atom_site_refinement_flags
Co1 Co 0.70504(9) 0.16596(7) 0.25997(4) 0.0571(3) Uani 1 1 d .
Co2 Co 0.16786(9) 0.52078(7) 0.25176(4) 0.0597(3) Uani 1 1 d .
Br1 Br 0.77759(8) 0.23925(7) 0.47146(4) 0.0814(3) Uani 1 1 d .
Br2 Br 0.50397(10) 0.64432(7) 0.38450(5) 0.0960(3) Uani 1 1 d .
Br3 Br 1.11556(9) 0.23892(6) 0.07115(4) 0.0826(3) Uani 1 1 d .
Br4 Br 1.13751(8) -0.17321(6) 0.04549(4) 0.0752(3) Uani 1 1 d .
Br5 Br 0.57181(9) 0.58448(6) 0.05492(4) 0.0853(3) Uani 1 1 d .
Br6 Br 0.56442(12) 0.99123(8) 0.08690(5) 0.1183(4) Uani 1 1 d .
Br7 Br 0.29836(9) 0.26651(7) 0.45916(4) 0.0914(3) Uani 1 1 d .
Br8 Br 0.04660(9) -0.04083(7) 0.39542(5) 0.0969(3) Uani 1 1 d .
N1 N 0.5770(6) 0.2823(5) 0.2174(3) 0.0615(17) Uani 1 1 d .
N2 N 0.6856(6) 0.0118(5) 0.2839(3) 0.0654(17) Uani 1 1 d .
N3 N 0.1264(6) 0.6504(5) 0.2855(3) 0.0640(16) Uani 1 1 d .
N4 N 0.0454(5) 0.4495(4) 0.2166(3) 0.0593(16) Uani 1 1 d .
O1 O 0.7122(4) 0.2175(4) 0.3384(2) 0.0628(13) Uani 1 1 d .
O2 O 0.8790(4) 0.1633(3) 0.1944(2) 0.0581(12) Uani 1 1 d .
O3 O 0.3253(4) 0.5716(3) 0.1775(2) 0.0576(12) Uani 1 1 d .
O4 O 0.2000(5) 0.4036(4) 0.3294(2) 0.0672(14) Uani 1 1 d .
C1 C 0.5854(6) 0.3854(5) 0.3004(3) 0.0481(17) Uani 1 1 d .
C2 C 0.6615(6) 0.3091(6) 0.3470(3) 0.0510(18) Uani 1 1 d .
C3 C 0.6830(6) 0.3393(6) 0.4057(3) 0.0511(18) Uani 1 1 d .
C4 C 0.6379(6) 0.4356(6) 0.4169(3) 0.0547(18) Uani 1 1 d .
H4 H 0.6543 0.4518 0.4565 0.066 Uiso 1 1 calc R
C5 C 0.5676(7) 0.5095(6) 0.3699(4) 0.060(2) Uani 1 1 d .
C6 C 0.5395(7) 0.4835(6) 0.3139(3) 0.064(2) Uani 1 1 d .
H6 H 0.4885 0.5321 0.2837 0.077 Uiso 1 1 calc R
C7 C 0.5472(7) 0.3642(6) 0.2408(3) 0.059(2) Uani 1 1 d .
H7 H 0.4930 0.4180 0.2157 0.071 Uiso 1 1 calc R
C8 C 0.5233(9) 0.2812(7) 0.1537(4) 0.091(3) Uani 1 1 d .
H8 H 0.4824 0.3531 0.1369 0.110 Uiso 1 1 calc R
C9 C 0.4091(10) 0.2160(10) 0.1731(5) 0.175(6) Uani 1 1 d .
H9A H 0.4401 0.1443 0.1935 0.262 Uiso 1 1 calc R
H9B H 0.3750 0.2205 0.1311 0.262 Uiso 1 1 calc R
H9C H 0.3361 0.2398 0.2077 0.262 Uiso 1 1 calc R
C10 C 0.6403(9) 0.2682(7) 0.0946(4) 0.107(3) Uani 1 1 d .
H10A H 0.7029 0.3218 0.0846 0.160 Uiso 1 1 calc R
H10B H 0.6056 0.2744 0.0524 0.160 Uiso 1 1 calc R
H10C H 0.6886 0.2001 0.1082 0.160 Uiso 1 1 calc R
C11 C 0.8836(7) -0.0138(6) 0.1869(3) 0.0548(18) Uani 1 1 d .
C12 C 0.9329(6) 0.0890(5) 0.1646(3) 0.0449(17) Uani 1 1 d .
C13 C 1.0476(7) 0.1031(5) 0.1053(3) 0.0506(17) Uani 1 1 d .
C14 C 1.1102(7) 0.0273(6) 0.0713(3) 0.0575(19) Uani 1 1 d .
H14 H 1.1876 0.0403 0.0338 0.069 Uiso 1 1 calc R
C15 C 1.0534(7) -0.0702(6) 0.0950(4) 0.0542(18) Uani 1 1 d .
C16 C 0.9454(7) -0.0909(5) 0.1520(3) 0.0602(19) Uani 1 1 d .
H16 H 0.9120 -0.1574 0.1680 0.072 Uiso 1 1 calc R
C17 C 0.7675(8) -0.0443(5) 0.2468(4) 0.068(2) Uani 1 1 d .
H17 H 0.7505 -0.1150 0.2601 0.081 Uiso 1 1 calc R
C18 C 0.5794(9) -0.0461(7) 0.3460(5) 0.104(3) Uani 1 1 d U
H18 H 0.6165 -0.1199 0.3581 0.125 Uiso 1 1 calc R
C19 C 0.4504(10) -0.0449(9) 0.3229(5) 0.160(4) Uani 1 1 d U
H19A H 0.3820 -0.0783 0.3633 0.240 Uiso 1 1 calc R
H19B H 0.4673 -0.0823 0.2867 0.240 Uiso 1 1 calc R
H19C H 0.4171 0.0266 0.3035 0.240 Uiso 1 1 calc R
C20 C 0.5702(12) -0.0084(9) 0.4096(4) 0.159(5) Uani 1 1 d .
H20A H 0.5273 0.0622 0.4019 0.239 Uiso 1 1 calc R
H20B H 0.6619 -0.0094 0.4175 0.239 Uiso 1 1 calc R
H20C H 0.5155 -0.0535 0.4508 0.239 Uiso 1 1 calc R
C21 C 0.3157(7) 0.7424(5) 0.1940(3) 0.0515(18) Uani 1 1 d .
C22 C 0.3733(7) 0.6631(5) 0.1596(3) 0.0493(17) Uani 1 1 d .
C23 C 0.4908(7) 0.6882(5) 0.1031(3) 0.0558(19) Uani 1 1 d .
C24 C 0.5440(8) 0.7838(6) 0.0822(3) 0.066(2) Uani 1 1 d .
H24 H 0.6212 0.7970 0.0446 0.080 Uiso 1 1 calc R
C25 C 0.4856(8) 0.8605(6) 0.1157(4) 0.071(2) Uani 1 1 d .
C26 C 0.3729(8) 0.8405(5) 0.1715(4) 0.064(2) Uani 1 1 d .
H26 H 0.3338 0.8924 0.1948 0.077 Uiso 1 1 calc R
C27 C 0.1986(7) 0.7307(6) 0.2555(4) 0.065(2) Uani 1 1 d .
H27 H 0.1733 0.7877 0.2752 0.078 Uiso 1 1 calc R
C28 C 0.0209(9) 0.6582(8) 0.3523(5) 0.106(3) Uani 1 1 d U
H28 H -0.0051 0.7328 0.3496 0.128 Uiso 1 1 calc R
C29 C -0.1032(10) 0.6084(9) 0.3572(5) 0.156(4) Uani 1 1 d U
H29A H -0.1308 0.6313 0.3118 0.235 Uiso 1 1 calc R
H29B H -0.1769 0.6277 0.3935 0.235 Uiso 1 1 calc R
H29C H -0.0841 0.5332 0.3698 0.235 Uiso 1 1 calc R
C30 C 0.0873(10) 0.6103(9) 0.4157(4) 0.154(5) Uani 1 1 d .
H30A H 0.1130 0.5369 0.4192 0.231 Uiso 1 1 calc R
H30B H 0.0227 0.6177 0.4587 0.231 Uiso 1 1 calc R
H30C H 0.1687 0.6455 0.4098 0.231 Uiso 1 1 calc R
C31 C 0.0836(6) 0.2789(6) 0.3018(3) 0.0493(18) Uani 1 1 d .
C32 C 0.1623(7) 0.3103(6) 0.3419(3) 0.0555(19) Uani 1 1 d .
C33 C 0.2000(7) 0.2293(6) 0.4010(3) 0.059(2) Uani 1 1 d .
C34 C 0.1671(7) 0.1274(6) 0.4166(4) 0.066(2) Uani 1 1 d .
H34 H 0.1939 0.0768 0.4554 0.079 Uiso 1 1 calc R
C35 C 0.0940(7) 0.1000(5) 0.3745(4) 0.062(2) Uani 1 1 d .
C36 C 0.0521(6) 0.1757(6) 0.3179(4) 0.0556(18) Uani 1 1 d .
H36 H 0.0019 0.1571 0.2902 0.067 Uiso 1 1 calc R
C37 C 0.0297(6) 0.3509(6) 0.2428(3) 0.0550(18) Uani 1 1 d .
H37 H -0.0227 0.3222 0.2211 0.066 Uiso 1 1 calc R
C38 C -0.0188(9) 0.5040(6) 0.1521(4) 0.083(3) Uani 1 1 d .
H38 H -0.0756 0.4538 0.1465 0.099 Uiso 1 1 calc R
C39 C 0.0956(9) 0.5276(6) 0.0852(4) 0.093(3) Uani 1 1 d .
H39A H 0.0559 0.5661 0.0447 0.139 Uiso 1 1 calc R
H39B H 0.1426 0.4628 0.0769 0.139 Uiso 1 1 calc R
H39C H 0.1606 0.5690 0.0916 0.139 Uiso 1 1 calc R
C40 C -0.1127(10) 0.5942(8) 0.1670(5) 0.137(4) Uani 1 1 d .
H40A H -0.1744 0.5721 0.2129 0.205 Uiso 1 1 calc R
H40B H -0.1658 0.6211 0.1303 0.205 Uiso 1 1 calc R
H40C H -0.0592 0.6483 0.1676 0.205 Uiso 1 1 calc R

loop_
_atom_site_aniso_label
_atom_site_aniso_U_11
_atom_site_aniso_U_22
_atom_site_aniso_U_33
_atom_site_aniso_U_23
_atom_site_aniso_U_13
_atom_site_aniso_U_12
Co1 0.0551(6) 0.0624(7) 0.0579(6) -0.0289(5) -0.0112(5) 0.0083(5)
Co2 0.0648(6) 0.0524(6) 0.0597(6) -0.0081(5) -0.0129(5) -0.0121(5)
Br1 0.0913(6) 0.0972(7) 0.0635(5) -0.0346(5) -0.0336(4) 0.0238(5)
Br2 0.1103(7) 0.0675(6) 0.1181(7) -0.0482(5) -0.0198(6) 0.0091(5)
Br3 0.0898(6) 0.0700(6) 0.0864(5) -0.0292(5) 0.0076(5) -0.0290(5)
Br4 0.0907(6) 0.0664(6) 0.0725(5) -0.0374(4) -0.0135(4) 0.0148(4)
Br5 0.1016(7) 0.0659(6) 0.0762(5) -0.0254(4) 0.0119(5) -0.0065(5)
Br6 0.1555(9) 0.0897(7) 0.1097(7) -0.0419(6) 0.0251(6) -0.0691(7)
Br7 0.0996(7) 0.1074(8) 0.0716(5) -0.0072(5) -0.0407(5) -0.0189(5)
Br8 0.1017(7) 0.0583(6) 0.1174(7) 0.0054(5) -0.0259(6) -0.0200(5)
N1 0.064(4) 0.075(5) 0.056(4) -0.034(3) -0.018(3) 0.006(3)
N2 0.064(4) 0.067(4) 0.064(4) -0.031(3) 0.004(3) -0.002(3)
N3 0.065(4) 0.063(4) 0.065(4) -0.016(3) -0.008(3) -0.020(3)
N4 0.070(4) 0.041(4) 0.063(4) 0.000(3) -0.023(3) -0.007(3)
O1 0.074(3) 0.060(3) 0.059(3) -0.025(3) -0.025(2) 0.022(3)
O2 0.058(3) 0.055(3) 0.065(3) -0.034(2) -0.001(2) 0.001(2)
O3 0.066(3) 0.041(3) 0.063(3) -0.014(2) -0.008(2) -0.004(2)
O4 0.083(4) 0.060(3) 0.061(3) -0.002(3) -0.027(3) -0.021(3)
C1 0.045(4) 0.055(5) 0.042(4) -0.015(4) -0.009(3) 0.006(4)
C2 0.048(4) 0.060(5) 0.045(4) -0.022(4) -0.001(3) -0.003(4)
C3 0.042(4) 0.067(5) 0.047(4) -0.029(4) -0.003(3) 0.007(4)
C4 0.052(4) 0.067(5) 0.053(4) -0.030(4) -0.008(4) -0.008(4)
C5 0.063(5) 0.059(5) 0.055(4) -0.021(4) -0.002(4) 0.000(4)
C6 0.061(5) 0.069(6) 0.055(5) -0.016(4) -0.011(4) 0.013(4)
C7 0.054(5) 0.078(6) 0.045(4) -0.016(4) -0.018(3) 0.010(4)
C8 0.092(7) 0.126(8) 0.075(6) -0.050(6) -0.047(5) 0.030(6)
C9 0.099(8) 0.328(18) 0.152(10) -0.131(11) -0.029(7) -0.045(10)
C10 0.120(7) 0.150(9) 0.061(5) -0.063(5) -0.028(5) 0.041(6)
C11 0.061(5) 0.051(5) 0.049(4) -0.017(4) -0.003(4) 0.000(4)
C12 0.040(4) 0.051(5) 0.047(4) -0.015(4) -0.017(3) 0.004(4)
C13 0.052(4) 0.045(4) 0.053(4) -0.013(3) -0.010(4) -0.001(4)
C14 0.045(4) 0.075(6) 0.057(4) -0.033(4) -0.006(3) 0.004(4)
C15 0.051(4) 0.057(5) 0.061(5) -0.027(4) -0.021(4) 0.014(4)
C16 0.077(5) 0.043(5) 0.059(4) -0.019(4) -0.002(4) -0.011(4)
C17 0.083(6) 0.041(5) 0.073(5) -0.016(4) 0.003(4) -0.017(4)
C18 0.074(6) 0.115(7) 0.107(7) -0.041(6) 0.032(6) -0.018(6)
C19 0.102(8) 0.239(12) 0.118(8) -0.018(8) 0.008(7) -0.066(8)
C20 0.217(13) 0.170(11) 0.072(6) -0.015(7) 0.016(7) -0.072(9)
C21 0.056(5) 0.049(5) 0.051(4) -0.014(4) -0.010(4) -0.011(4)
C22 0.061(5) 0.035(4) 0.050(4) -0.006(4) -0.019(4) 0.002(4)
C23 0.062(5) 0.048(5) 0.049(4) -0.006(4) -0.004(4) -0.003(4)
C24 0.077(6) 0.062(6) 0.054(4) -0.012(4) -0.002(4) -0.014(5)
C25 0.091(6) 0.055(5) 0.070(5) -0.021(4) -0.002(5) -0.032(5)
C26 0.085(6) 0.048(5) 0.064(5) -0.022(4) -0.008(4) -0.013(4)
C27 0.063(5) 0.059(5) 0.079(5) -0.029(4) -0.017(4) -0.002(4)
C28 0.089(7) 0.138(8) 0.098(6) -0.063(6) 0.034(6) -0.056(6)
C29 0.101(8) 0.229(11) 0.151(8) -0.101(8) 0.043(7) -0.065(8)
C30 0.141(9) 0.259(15) 0.071(6) -0.062(8) 0.016(6) -0.070(9)
C31 0.052(4) 0.057(5) 0.039(4) -0.008(4) -0.013(3) -0.010(4)
C32 0.051(4) 0.059(5) 0.047(4) -0.007(4) -0.001(4) -0.008(4)
C33 0.054(5) 0.064(5) 0.056(4) -0.005(4) -0.010(4) -0.016(4)
C34 0.046(4) 0.072(6) 0.064(5) 0.007(4) -0.009(4) -0.009(4)
C35 0.043(4) 0.052(5) 0.079(5) -0.008(4) 0.000(4) -0.011(4)
C36 0.049(4) 0.051(5) 0.065(5) -0.015(4) -0.010(4) -0.005(4)
C37 0.053(4) 0.062(5) 0.052(4) -0.014(4) -0.012(3) -0.009(4)
C38 0.102(7) 0.055(6) 0.082(6) 0.008(5) -0.042(5) 0.006(5)
C39 0.143(8) 0.074(6) 0.061(5) -0.002(4) -0.036(5) -0.018(5)
C40 0.136(9) 0.117(9) 0.127(8) 0.017(7) -0.054(7) 0.025(7)

loop_
_atom_type_symbol
_atom_type_description
_atom_type_scat_dispersion_real
_atom_type_scat_dispersion_imag
_atom_type_scat_source
C C 0.0033 0.0016 'International Tables Vol C Tables 4.2.6.8 and 6.1.1.4'
H H 0.0000 0.0000 'International Tables Vol C Tables 4.2.6.8 and 6.1.1.4'
N N 0.0061 0.0033 'International Tables Vol C Tables 4.2.6.8 and 6.1.1.4'
O O 0.0106 0.0060 'International Tables Vol C Tables 4.2.6.8 and 6.1.1.4'
Co Co 0.3494 0.9721 'International Tables Vol C Tables 4.2.6.8 and 6.1.1.4'
Br Br -0.2901 2.4595 'International Tables Vol C Tables 4.2.6.8 and 6.1.1.4'

loop_
_geom_angle_atom_site_label_1
_geom_angle_atom_site_label_2
_geom_angle_atom_site_label_3
_geom_angle
O1 Co1 O2 113.08(19)
O1 Co1 N1 96.4(2)
O2 Co1 N1 110.1(2)
O1 Co1 N2 115.4(2)
O2 Co1 N2 95.4(2)
N1 Co1 N2 127.2(2)
O4 Co2 O3 117.90(19)
O4 Co2 N3 109.3(2)
O3 Co2 N3 95.0(2)
O4 Co2 N4 95.7(2)
O3 Co2 N4 111.5(2)
N3 Co2 N4 129.4(2)
C7 N1 C8 118.3(6)
C7 N1 Co1 120.0(5)
C8 N1 Co1 121.5(5)
C17 N2 C18 116.1(6)
C17 N2 Co1 120.0(5)
C18 N2 Co1 123.9(5)
C27 N3 C28 114.8(7)
C27 N3 Co2 121.8(5)
C28 N3 Co2 123.0(5)
C37 N4 C38 115.8(6)
C37 N4 Co2 121.1(5)
C38 N4 Co2 122.7(5)
C2 O1 Co1 125.7(4)
C12 O2 Co1 126.4(4)
C22 O3 Co2 127.7(4)
C32 O4 Co2 126.0(5)
C6 C1 C2 119.9(6)
C6 C1 C7 117.7(6)
C2 C1 C7 122.4(6)
O1 C2 C3 119.3(6)
O1 C2 C1 125.0(6)
C3 C2 C1 115.7(6)
C4 C3 C2 122.8(6)
C4 C3 Br1 119.5(5)
C2 C3 Br1 117.7(5)
C3 C4 C5 120.4(6)
C3 C4 H4 119.8
C5 C4 H4 119.8
C6 C5 C4 119.2(7)
C6 C5 Br2 119.6(6)
C4 C5 Br2 121.1(6)
C5 C6 C1 121.8(6)
C5 C6 H6 119.1
C1 C6 H6 119.1
N1 C7 C1 129.5(6)
N1 C7 H7 115.3
C1 C7 H7 115.3
C9 C8 C10 119.2(9)
C9 C8 N1 112.3(7)
C10 C8 N1 109.9(7)
C9 C8 H8 104.7
C10 C8 H8 104.7
N1 C8 H8 104.7
C8 C9 H9A 109.5
C8 C9 H9B 109.5
H9A C9 H9B 109.5
C8 C9 H9C 109.5
H9A C9 H9C 109.5
H9B C9 H9C 109.5
C8 C10 H10A 109.5
C8 C10 H10B 109.5
H10A C10 H10B 109.5
C8 C10 H10C 109.5
H10A C10 H10C 109.5
H10B C10 H10C 109.5
C16 C11 C12 121.5(6)
C16 C11 C17 116.1(6)
C12 C11 C17 122.4(6)
O2 C12 C13 122.1(6)
O2 C12 C11 124.1(6)
C13 C12 C11 113.8(6)
C14 C13 C12 125.1(6)
C14 C13 Br3 118.7(5)
C12 C13 Br3 116.2(5)
C13 C14 C15 117.5(6)
C13 C14 H14 121.2
C15 C14 H14 121.2
C16 C15 C14 121.2(6)
C16 C15 Br4 121.6(6)
C14 C15 Br4 117.1(5)
C15 C16 C11 120.8(6)
C15 C16 H16 119.6
C11 C16 H16 119.6
N2 C17 C11 129.4(7)
N2 C17 H17 115.3
C11 C17 H17 115.3
C19 C18 C20 117.6(9)
C19 C18 N2 110.1(8)
C20 C18 N2 109.8(8)
C19 C18 H18 106.2
C20 C18 H18 106.2
N2 C18 H18 106.2
C18 C19 H19A 109.5
C18 C19 H19B 109.5
H19A C19 H19B 109.5
C18 C19 H19C 109.5
H19A C19 H19C 109.5
H19B C19 H19C 109.5
C18 C20 H20A 109.5
C18 C20 H20B 109.5
H20A C20 H20B 109.5
C18 C20 H20C 109.5
H20A C20 H20C 109.5
H20B C20 H20C 109.5
C22 C21 C26 120.5(6)
C22 C21 C27 124.5(6)
C26 C21 C27 114.9(7)
O3 C22 C21 123.5(6)
O3 C22 C23 120.5(6)
C21 C22 C23 115.9(6)
C24 C23 C22 122.5(7)
C24 C23 Br5 119.9(5)
C22 C23 Br5 117.6(5)
C23 C24 C25 120.8(7)
C23 C24 H24 119.6
C25 C24 H24 119.6
C24 C25 C26 119.6(7)
C24 C25 Br6 119.9(6)
C26 C25 Br6 120.5(6)
C25 C26 C21 120.7(7)
C25 C26 H26 119.7
C21 C26 H26 119.7
N3 C27 C21 127.4(7)
N3 C27 H27 116.3
C21 C27 H27 116.3
C29 C28 C30 112.7(8)
C29 C28 N3 110.6(8)
C30 C28 N3 108.3(7)
C29 C28 H28 108.4
C30 C28 H28 108.4
N3 C28 H28 108.4
C28 C29 H29A 109.5
C28 C29 H29B 109.5
H29A C29 H29B 109.5
C28 C29 H29C 109.5
H29A C29 H29C 109.5
H29B C29 H29C 109.5
C28 C30 H30A 109.5
C28 C30 H30B 109.5
H30A C30 H30B 109.5
C28 C30 H30C 109.5
H30A C30 H30C 109.5
H30B C30 H30C 109.5
C36 C31 C32 121.3(6)
C36 C31 C37 115.3(7)
C32 C31 C37 123.4(7)
O4 C32 C31 125.5(6)
O4 C32 C33 119.1(7)
C31 C32 C33 115.4(7)
C34 C33 C32 122.5(7)
C34 C33 Br7 119.6(6)
C32 C33 Br7 117.8(6)
C33 C34 C35 119.9(7)
C33 C34 H34 120.1
C35 C34 H34 120.1
C36 C35 C34 119.9(7)
C36 C35 Br8 119.6(6)
C34 C35 Br8 120.5(6)
C35 C36 C31 120.9(7)
C35 C36 H36 119.5
C31 C36 H36 119.5
N4 C37 C31 127.8(7)
N4 C37 H37 116.1
C31 C37 H37 116.1
C40 C38 C39 116.2(7)
C40 C38 N4 109.3(7)
C39 C38 N4 109.2(6)
C40 C38 H38 107.2
C39 C38 H38 107.2
N4 C38 H38 107.2
C38 C39 H39A 109.5
C38 C39 H39B 109.5
H39A C39 H39B 109.5
C38 C39 H39C 109.5
H39A C39 H39C 109.5
H39B C39 H39C 109.5
C38 C40 H40A 109.5
C38 C40 H40B 109.5
H40A C40 H40B 109.5
C38 C40 H40C 109.5
H40A C40 H40C 109.5
H40B C40 H40C 109.5

loop_
_geom_bond_atom_site_label_1
_geom_bond_atom_site_label_2
_geom_bond_distance
Co1 O1 1.898(4)
Co1 O2 1.902(4)
Co1 N1 1.982(5)
Co1 N2 1.994(6)
Co2 O4 1.900(4)
Co2 O3 1.923(4)
Co2 N3 1.985(6)
Co2 N4 2.001(6)
Br1 C3 1.894(6)
Br2 C5 1.896(7)
Br3 C13 1.898(6)
Br4 C15 1.901(6)
Br5 C23 1.886(7)
Br6 C25 1.889(7)
Br7 C33 1.887(7)
Br8 C35 1.901(7)
N1 C7 1.277(8)
N1 C8 1.494(8)
N2 C17 1.273(7)
N2 C18 1.511(9)
N3 C27 1.286(8)
N3 C28 1.500(8)
N4 C37 1.280(7)
N4 C38 1.517(8)
O1 C2 1.295(7)
O2 C12 1.286(7)
O3 C22 1.293(7)
O4 C32 1.287(8)
C1 C6 1.399(8)
C1 C2 1.425(8)
C1 C7 1.441(8)
C2 C3 1.412(8)
C3 C4 1.359(8)
C4 C5 1.384(8)
C4 H4 0.9300
C5 C6 1.357(8)
C6 H6 0.9300
C7 H7 0.9300
C8 C9 1.438(11)
C8 C10 1.472(9)
C8 H8 0.9800
C9 H9A 0.9600
C9 H9B 0.9600
C9 H9C 0.9600
C10 H10A 0.9600
C10 H10B 0.9600
C10 H10C 0.9600
C11 C16 1.394(8)
C11 C12 1.429(9)
C11 C17 1.452(8)
C12 C13 1.419(8)
C13 C14 1.371(8)
C14 C15 1.397(9)
C14 H14 0.9300
C15 C16 1.352(8)
C16 H16 0.9300
C17 H17 0.9300
C18 C19 1.460(12)
C18 C20 1.471(11)
C18 H18 0.9800
C19 H19A 0.9600
C19 H19B 0.9600
C19 H19C 0.9600
C20 H20A 0.9600
C20 H20B 0.9600
C20 H20C 0.9600
C21 C22 1.403(8)
C21 C26 1.408(8)
C21 C27 1.460(8)
C22 C23 1.414(8)
C23 C24 1.360(9)
C24 C25 1.365(9)
C24 H24 0.9300
C25 C26 1.368(9)
C26 H26 0.9300
C27 H27 0.9300
C28 C29 1.453(11)
C28 C30 1.500(11)
C28 H28 0.9800
C29 H29A 0.9600
C29 H29B 0.9600
C29 H29C 0.9600
C30 H30A 0.9600
C30 H30B 0.9600
C30 H30C 0.9600
C31 C36 1.381(8)
C31 C32 1.418(9)
C31 C37 1.445(8)
C32 C33 1.430(8)
C33 C34 1.370(9)
C34 C35 1.383(9)
C34 H34 0.9300
C35 C36 1.379(8)
C36 H36 0.9300
C37 H37 0.9300
C38 C40 1.468(10)
C38 C39 1.514(9)
C38 H38 0.9800
C39 H39A 0.9600
C39 H39B 0.9600
C39 H39C 0.9600
C40 H40A 0.9600
C40 H40B 0.9600
C40 H40C 0.9600
